data_7054029
loop_
_publ_author_name
'Mart\'i-Rujas, Javier'
'Cametti, Massimo'

_publ_section_title
;
 Synthesis of a novel hybrid metal--organic salt and its solid-state
 transformation
;
_journal_issue 4
_journal_name_full 'New Journal of Chemistry'
_journal_page_first 1385
_journal_paper_doi 10.1039/c3nj01400b
_journal_volume 38
_journal_year 2014
_chemical_formula_sum 'C18 H40 I4 N2 O6.17 Zn'
_chemical_formula_weight 956.16
_chemical_name_systematic
; 
 ? 
;
_space_group_IT_number 167
_symmetry_cell_setting trigonal
_symmetry_space_group_name_Hall '-R 3 2"c'
_symmetry_space_group_name_H-M 'R -3 c :H'
_atom_sites_solution_hydrogens geom
_atom_sites_solution_primary direct
_atom_sites_solution_secondary difmap
_audit_creation_method SHELXL-97
_cell_angle_alpha 90.00
_cell_angle_beta 90.00
_cell_angle_gamma 120.00
_cell_formula_units_Z 12
_cell_length_a 11.4410(7)
_cell_length_b 11.4410(7)
_cell_length_c 81.313(6)
_cell_measurement_temperature 296(2)
_cell_volume 9217.6(10)
_computing_structure_refinement 'SHELXL-97 (Sheldrick, 2008)'
_computing_structure_solution 'SHELXS-97 (Sheldrick, 2008)'
_diffrn_ambient_temperature 296(2)
_diffrn_measured_fraction_theta_full 0.996
_diffrn_measured_fraction_theta_max 0.996
_diffrn_radiation_monochromator graphite
_diffrn_radiation_source 'fine-focus sealed tube'
_diffrn_radiation_type CuK\a
_diffrn_radiation_wavelength 1.54178
_diffrn_reflns_av_R_equivalents 0.0901
_diffrn_reflns_av_sigmaI/netI 0.0424
_diffrn_reflns_limit_h_max 13
_diffrn_reflns_limit_h_min -13
_diffrn_reflns_limit_k_max 13
_diffrn_reflns_limit_k_min -13
_diffrn_reflns_limit_l_max 95
_diffrn_reflns_limit_l_min -53
_diffrn_reflns_number 16076
_diffrn_reflns_theta_full 65.98
_diffrn_reflns_theta_max 65.98
_diffrn_reflns_theta_min 4.59
_exptl_absorpt_coefficient_mu 32.931
_exptl_absorpt_correction_T_max 0.5180
_exptl_absorpt_correction_T_min 0.0996
_exptl_absorpt_correction_type multi-scan
_exptl_crystal_density_diffrn 2.067
_exptl_crystal_density_method 'not measured'
_exptl_crystal_F_000 5440
_exptl_crystal_size_max 0.13
_exptl_crystal_size_mid 0.11
_exptl_crystal_size_min 0.02
_refine_diff_density_max 3.538
_refine_diff_density_min -1.473
_refine_diff_density_rms 0.284
_refine_ls_extinction_method none
_refine_ls_goodness_of_fit_ref 1.127
_refine_ls_hydrogen_treatment mixed
_refine_ls_matrix_type full
_refine_ls_number_parameters 100
_refine_ls_number_reflns 1797
_refine_ls_number_restraints 2
_refine_ls_restrained_S_all 1.126
_refine_ls_R_factor_all 0.0667
_refine_ls_R_factor_gt 0.0617
_refine_ls_shift/su_max 0.001
_refine_ls_shift/su_mean 0.000
_refine_ls_structure_factor_coef Fsqd
_refine_ls_weighting_details 'calc w=1/[\s^2^(Fo^2^)+(0.1044P)^2^+170.6808P] where P=(Fo^2^+2Fc^2^)/3'
_refine_ls_weighting_scheme calc
_refine_ls_wR_factor_gt 0.1701
_refine_ls_wR_factor_ref 0.1760
_reflns_number_gt 1620
_reflns_number_total 1797
_reflns_threshold_expression >2sigma(I)
_cod_data_source_file c3nj01400b2.cif
_cod_data_source_block 2
_cod_depositor_comments
;
The following automatic conversions were performed:

'_exptl_absorpt_correction_type' value 'Multi-scan' changed to
'multi-scan' according to
/usr/data/users/saulius/crontab/automatic-downloads/current/RSC/lib/dictionaries/cif_core.dic
dictionary named 'cif_core.dic' version 2.4.2 from 2011-04-26.

Automatic conversion script
Id: cif_fix_values 2281 2013-09-26 08:29:07Z andrius 
;
_cod_original_cell_volume 9217.6(11)
_cod_original_sg_symbol_H-M R-3c
_cod_database_code 7054029

loop_
_symmetry_equiv_pos_as_xyz
'x, y, z'
'-y, x-y, z'
'-x+y, -x, z'
'x-y, -y, -z+1/2'
'-x, -x+y, -z+1/2'
'y, x, -z+1/2'
'x+2/3, y+1/3, z+1/3'
'-y+2/3, x-y+1/3, z+1/3'
'-x+y+2/3, -x+1/3, z+1/3'
'x-y+2/3, -y+1/3, -z+5/6'
'-x+2/3, -x+y+1/3, -z+5/6'
'y+2/3, x+1/3, -z+5/6'
'x+1/3, y+2/3, z+2/3'
'-y+1/3, x-y+2/3, z+2/3'
'-x+y+1/3, -x+2/3, z+2/3'
'x-y+1/3, -y+2/3, -z+7/6'
'-x+1/3, -x+y+2/3, -z+7/6'
'y+1/3, x+2/3, -z+7/6'
'-x, -y, -z'
'y, -x+y, -z'
'x-y, x, -z'
'-x+y, y, z-1/2'
'x, x-y, z-1/2'
'-y, -x, z-1/2'
'-x+2/3, -y+1/3, -z+1/3'
'y+2/3, -x+y+1/3, -z+1/3'
'x-y+2/3, x+1/3, -z+1/3'
'-x+y+2/3, y+1/3, z-1/6'
'x+2/3, x-y+1/3, z-1/6'
'-y+2/3, -x+1/3, z-1/6'
'-x+1/3, -y+2/3, -z+2/3'
'y+1/3, -x+y+2/3, -z+2/3'
'x-y+1/3, x+2/3, -z+2/3'
'-x+y+1/3, y+2/3, z+1/6'
'x+1/3, x-y+2/3, z+1/6'
'-y+1/3, -x+2/3, z+1/6'

loop_
_atom_site_label
_atom_site_type_symbol
_atom_site_fract_x
_atom_site_fract_y
_atom_site_fract_z
_atom_site_U_iso_or_equiv
_atom_site_adp_type
_atom_site_occupancy
_atom_site_symmetry_multiplicity
_atom_site_calc_flag
_atom_site_refinement_flags
I2 I 0.57750(7) 0.84271(7) 0.230932(8) 0.0491(3) Uani 1 1 d .
I1 I 0.3333 0.6667 0.189289(11) 0.0415(4) Uani 1 3 d S
Zn1 Zn 0.3333 0.6667 0.22092(2) 0.0353(5) Uani 1 3 d S
N1 N 0.6667 0.3333 0.22026(13) 0.026(2) Uani 1 3 d SD
O1 O 0.8740(7) 0.3963(7) 0.16401(7) 0.0397(15) Uani 1 1 d .
C4 C 0.9415(10) 0.4108(11) 0.19243(12) 0.042(2) Uani 1 1 d .
H4A H 1.0236 0.4426 0.1988 0.050 Uiso 1 1 calc R
H4B H 0.9133 0.4777 0.1932 0.050 Uiso 1 1 calc R
N2 N 0.6667 0.3333 0.14234(13) 0.026(2) Uani 1 3 d SD
O2 O 0.8395(7) 0.2864(7) 0.19884(8) 0.0411(16) Uani 1 1 d .
C2 C 0.9010(9) 0.3837(11) 0.14709(11) 0.036(2) Uani 1 1 d .
H2A H 0.8825 0.2928 0.1448 0.044 Uiso 1 1 calc R
H2B H 0.9948 0.4464 0.1445 0.044 Uiso 1 1 calc R
C1 C 0.8106(10) 0.4149(11) 0.13712(10) 0.040(2) Uani 1 1 d .
H1A H 0.8181 0.3970 0.1256 0.048 Uiso 1 1 calc R
H1B H 0.8398 0.5101 0.1382 0.048 Uiso 1 1 calc R
C5 C 0.8492(11) 0.2765(12) 0.21612(12) 0.048(3) Uani 1 1 d .
H5A H 0.9421 0.3059 0.2190 0.058 Uiso 1 1 calc R
H5B H 0.7944 0.1829 0.2194 0.058 Uiso 1 1 calc R
C6 C 0.8035(11) 0.3605(11) 0.22541(11) 0.041(2) Uani 1 1 d .
H6A H 0.8020 0.3421 0.2371 0.049 Uiso 1 1 calc R
H6B H 0.8682 0.4553 0.2237 0.049 Uiso 1 1 calc R
C3 C 0.9684(10) 0.3926(12) 0.17444(11) 0.040(2) Uani 1 1 d .
H3A H 1.0581 0.4636 0.1714 0.048 Uiso 1 1 calc R
H3B H 0.9653 0.3068 0.1732 0.048 Uiso 1 1 calc R
H100 H 0.6667 0.3333 0.1535(3) 0.02(4) Uiso 1 3 d SD
H101 H 0.6667 0.3333 0.2091(3) 0.13(12) Uiso 1 3 d SD
O7 O 0.6667 0.3333 0.0833 0.13(4) Uani 0.30 6 d SP

loop_
_atom_site_aniso_label
_atom_site_aniso_U_11
_atom_site_aniso_U_22
_atom_site_aniso_U_33
_atom_site_aniso_U_23
_atom_site_aniso_U_13
_atom_site_aniso_U_12
I2 0.0420(4) 0.0510(5) 0.0406(4) -0.0052(3) -0.0011(2) 0.0129(3)
I1 0.0504(5) 0.0504(5) 0.0237(5) 0.000 0.000 0.0252(2)
Zn1 0.0412(8) 0.0412(8) 0.0234(9) 0.000 0.000 0.0206(4)
N1 0.030(4) 0.030(4) 0.018(5) 0.000 0.000 0.015(2)
O1 0.037(4) 0.063(5) 0.027(3) 0.002(3) 0.003(3) 0.031(4)
C4 0.036(5) 0.044(6) 0.035(5) 0.005(4) 0.001(4) 0.012(4)
N2 0.030(4) 0.030(4) 0.019(5) 0.000 0.000 0.015(2)
O2 0.040(4) 0.042(4) 0.033(3) 0.000(3) -0.001(3) 0.015(3)
C2 0.031(5) 0.054(6) 0.026(4) 0.000(4) 0.007(3) 0.023(4)
C1 0.033(5) 0.045(6) 0.032(4) 0.005(4) 0.006(4) 0.013(4)
C5 0.052(6) 0.069(8) 0.031(5) 0.014(4) 0.007(4) 0.037(6)
C6 0.044(6) 0.051(6) 0.029(4) -0.001(4) -0.004(4) 0.026(5)
C3 0.038(5) 0.057(6) 0.028(4) 0.004(4) 0.003(4) 0.025(5)
O7 0.15(7) 0.15(7) 0.09(7) 0.000 0.000 0.07(3)

loop_
_atom_type_symbol
_atom_type_description
_atom_type_scat_dispersion_real
_atom_type_scat_dispersion_imag
_atom_type_scat_source
C C 0.0181 0.0091 'International Tables Vol C Tables 4.2.6.8 and 6.1.1.4'
H H 0.0000 0.0000 'International Tables Vol C Tables 4.2.6.8 and 6.1.1.4'
N N 0.0311 0.0180 'International Tables Vol C Tables 4.2.6.8 and 6.1.1.4'
O O 0.0492 0.0322 'International Tables Vol C Tables 4.2.6.8 and 6.1.1.4'
Zn Zn -1.5491 0.6778 'International Tables Vol C Tables 4.2.6.8 and 6.1.1.4'
I I -0.3257 6.8362 'International Tables Vol C Tables 4.2.6.8 and 6.1.1.4'

loop_
_geom_angle_atom_site_label_1
_geom_angle_atom_site_label_2
_geom_angle_atom_site_label_3
_geom_angle
_geom_angle_site_symmetry_1
_geom_angle_site_symmetry_3
I1 Zn1 I2 108.06(4) . .
I1 Zn1 I2 108.07(4) . 2_665
I2 Zn1 I2 110.84(4) . 2_665
I1 Zn1 I2 108.07(4) . 3_565
I2 Zn1 I2 110.84(4) . 3_565
I2 Zn1 I2 110.84(4) 2_665 3_565
C6 N1 C6 112.5(5) 3_665 2_655
C6 N1 C6 112.5(5) 3_665 .
C6 N1 C6 112.5(5) 2_655 .
C6 N1 H101 106.3(5) 3_665 .
C6 N1 H101 106.3(5) 2_655 .
C6 N1 H101 106.3(5) . .
C3 O1 C2 111.9(7) . .
O2 C4 C3 109.6(9) . .
O2 C4 H4A 109.7 . .
C3 C4 H4A 109.7 . .
O2 C4 H4B 109.7 . .
C3 C4 H4B 109.7 . .
H4A C4 H4B 108.2 . .
C1 N2 C1 112.2(5) . 3_665
C1 N2 C1 112.2(5) . 2_655
C1 N2 C1 112.2(5) 3_665 2_655
C1 N2 H100 106.5(5) . .
C1 N2 H100 106.6(5) 3_665 .
C1 N2 H100 106.5(5) 2_655 .
C4 O2 C5 112.8(8) . .
O1 C2 C1 106.7(7) . .
O1 C2 H2A 110.4 . .
C1 C2 H2A 110.4 . .
O1 C2 H2B 110.4 . .
C1 C2 H2B 110.4 . .
H2A C2 H2B 108.6 . .
C2 C1 N2 112.1(7) . .
C2 C1 H1A 109.2 . .
N2 C1 H1A 109.2 . .
C2 C1 H1B 109.2 . .
N2 C1 H1B 109.2 . .
H1A C1 H1B 107.9 . .
O2 C5 C6 112.3(8) . .
O2 C5 H5A 109.1 . .
C6 C5 H5A 109.1 . .
O2 C5 H5B 109.1 . .
C6 C5 H5B 109.1 . .
H5A C5 H5B 107.9 . .
N1 C6 C5 112.8(8) . .
N1 C6 H6A 109.0 . .
C5 C6 H6A 109.0 . .
N1 C6 H6B 109.0 . .
C5 C6 H6B 109.0 . .
H6A C6 H6B 107.8 . .
O1 C3 C4 111.5(8) . .
O1 C3 H3A 109.3 . .
C4 C3 H3A 109.3 . .
O1 C3 H3B 109.3 . .
C4 C3 H3B 109.3 . .
H3A C3 H3B 108.0 . .

loop_
_geom_bond_atom_site_label_1
_geom_bond_atom_site_label_2
_geom_bond_distance
_geom_bond_site_symmetry_2
I2 Zn1 2.6262(9) .
I1 Zn1 2.572(2) .
Zn1 I2 2.6263(9) 2_665
Zn1 I2 2.6263(9) 3_565
N1 C6 1.495(11) 3_665
N1 C6 1.495(10) 2_655
N1 C6 1.495(10) .
N1 H101 0.90(2) .
O1 C3 1.391(11) .
O1 C2 1.433(10) .
C4 O2 1.414(12) .
C4 C3 1.530(13) .
C4 H4A 0.9700 .
C4 H4B 0.9700 .
N2 C1 1.493(10) .
N2 C1 1.493(10) 3_665
N2 C1 1.493(10) 2_655
N2 H100 0.91(2) .
O2 C5 1.418(12) .
C2 C1 1.491(13) .
C2 H2A 0.9700 .
C2 H2B 0.9700 .
C1 H1A 0.9700 .
C1 H1B 0.9700 .
C5 C6 1.507(15) .
C5 H5A 0.9700 .
C5 H5B 0.9700 .
C6 H6A 0.9700 .
C6 H6B 0.9700 .
C3 H3A 0.9700 .
C3 H3B 0.9700 .
